data_7000415
loop_
_publ_author_name
'Byrne, Peter J.'
'Wragg, David S.'
'Warren, John E.'
'Morris, Russell E.'

_publ_section_title
;
 Ionothermal synthesis of two novel metal organophosphonates
;
_journal_issue 5
_journal_name_full 'Dalton Transactions'
_journal_page_first 795
_journal_page_last 799
_journal_paper_doi 10.1039/b813731e
_journal_year 2009
_chemical_formula_moiety Al5F((C4H9)PO3)6(OH)2(C8N4H6)2
_chemical_formula_sum 'C32 H68 Al5 F N4 O20 P6'
_chemical_formula_weight 1168.62
_chemical_name_systematic
;
?
;
_space_group_IT_number 145
_symmetry_cell_setting trigonal
_symmetry_space_group_name_Hall 'P 32'
_symmetry_space_group_name_H-M 'P 32'
_atom_sites_solution_hydrogens geom
_atom_sites_solution_primary direct
_atom_sites_solution_secondary difmap
_audit_creation_method SHELXL-97
_cell_angle_alpha 90.00
_cell_angle_beta 90.00
_cell_angle_gamma 120.00
_cell_formula_units_Z 3
_cell_length_a 12.5125(18)
_cell_length_b 12.5125(18)
_cell_length_c 29.518(8)
_cell_measurement_reflns_used 1855
_cell_measurement_temperature 30(2)
_cell_measurement_theta_max 23.67
_cell_measurement_theta_min 2.20
_cell_volume 4002.3(14)
_computing_cell_refinement 'Bruker SMART'
_computing_data_collection 'Bruker SMART'
_computing_data_reduction 'Bruker SAINT'
_computing_molecular_graphics 'Bruker SHELXTL'
_computing_publication_material 'Bruker SHELXTL'
_computing_structure_refinement 'Bruker SHELXTL'
_computing_structure_solution 'Bruker SHELXTL'
_diffrn_ambient_temperature 30(2)
_diffrn_measured_fraction_theta_full 0.998
_diffrn_measured_fraction_theta_max 0.998
_diffrn_measurement_device_type 'CCD area detector'
_diffrn_measurement_method 'phi and omega scans'
_diffrn_radiation_monochromator 'silicon (111)'
_diffrn_radiation_source synchrotron
_diffrn_radiation_type synchrotron
_diffrn_radiation_wavelength 0.67030
_diffrn_reflns_av_R_equivalents 0.1160
_diffrn_reflns_av_sigmaI/netI 0.1667
_diffrn_reflns_limit_h_max 15
_diffrn_reflns_limit_h_min -15
_diffrn_reflns_limit_k_max 15
_diffrn_reflns_limit_k_min -12
_diffrn_reflns_limit_l_max 36
_diffrn_reflns_limit_l_min -35
_diffrn_reflns_number 24131
_diffrn_reflns_theta_full 24.51
_diffrn_reflns_theta_max 24.51
_diffrn_reflns_theta_min 1.89
_exptl_absorpt_coefficient_mu 0.359
_exptl_absorpt_correction_T_max 0.996
_exptl_absorpt_correction_T_min 0.982
_exptl_absorpt_correction_type empirical
_exptl_crystal_colour colourless
_exptl_crystal_density_diffrn 1.455
_exptl_crystal_density_method 'not measured'
_exptl_crystal_description plate
_exptl_crystal_F_000 1836
_exptl_crystal_size_max 0.0501
_exptl_crystal_size_mid 0.0167
_exptl_crystal_size_min 0.010
_refine_diff_density_max 0.653
_refine_diff_density_min -0.576
_refine_diff_density_rms 0.098
_refine_ls_abs_structure_details 'Flack H D (1983), Acta Cryst. A39, 876-881'
_refine_ls_abs_structure_Flack 0.26(14)
_refine_ls_extinction_method none
_refine_ls_goodness_of_fit_ref 0.969
_refine_ls_hydrogen_treatment constr
_refine_ls_matrix_type full
_refine_ls_number_parameters 633
_refine_ls_number_reflns 10550
_refine_ls_number_restraints 7
_refine_ls_restrained_S_all 0.970
_refine_ls_R_factor_all 0.1368
_refine_ls_R_factor_gt 0.0694
_refine_ls_shift/su_max 0.020
_refine_ls_shift/su_mean 0.001
_refine_ls_structure_factor_coef Fsqd
_refine_ls_weighting_details 'calc w=1/[\s^2^(Fo^2^)+(0.0703P)^2^+0.0000P] where P=(Fo^2^+2Fc^2^)/3'
_refine_ls_weighting_scheme calc
_refine_ls_wR_factor_gt 0.1430
_refine_ls_wR_factor_ref 0.1743
_reflns_number_gt 6201
_reflns_number_total 10550
_reflns_threshold_expression >2sigma(I)
_cod_data_source_file b813731e.txt
_cod_data_source_block absnew
_cod_depositor_comments
;
The following automatic conversions were performed:
'_symmetry_cell_setting' value 'Trigonal' changed to 'trigonal' according
to '/home/saulius/struct/CIF-dictionaries/cif_core.dic' dictionary named
'cif_core.dic' version 2.4.1 from 2010-06-29.

Automatic conversion script
Id: cif_fix_enum 1527 2010-12-29 10:47:43Z saulius 
;
_cod_original_sg_symbol_H-M 'P3(2) '
_cod_database_code 7000415

loop_
_symmetry_equiv_pos_as_xyz
'x, y, z'
'-y, x-y, z+2/3'
'-x+y, -x, z+1/3'

loop_
_atom_site_label
_atom_site_type_symbol
_atom_site_fract_x
_atom_site_fract_y
_atom_site_fract_z
_atom_site_U_iso_or_equiv
_atom_site_adp_type
_atom_site_occupancy
_atom_site_symmetry_multiplicity
_atom_site_calc_flag
_atom_site_refinement_flags
_atom_site_disorder_assembly
_atom_site_disorder_group
P1 P 0.1241(2) 0.7712(2) 0.28823(7) 0.0305(5) Uani 1 1 d . . .
P2 P 0.0863(2) 1.1300(2) 0.17078(6) 0.0255(5) Uani 1 1 d . . .
Al3 Al 0.2908(2) 1.0200(2) 0.33802(8) 0.0306(6) Uani 1 1 d . . .
P6 P 0.3490(2) 1.0655(2) 0.10792(6) 0.0269(5) Uani 1 1 d . . .
Al2 Al 0.0870(2) 0.9776(2) 0.08429(7) 0.0258(6) Uani 1 1 d . . .
P3 P 0.4401(2) 1.1158(2) 0.25040(6) 0.0285(5) Uani 1 1 d . . .
P4 P -0.0052(2) 0.7564(2) 0.15027(6) 0.0272(5) Uani 1 1 d . . .
P5 P -0.0557(2) 1.0151(2) 0.00328(6) 0.0258(5) Uani 1 1 d . . .
Al6 Al 0.2505(2) 0.8743(2) 0.19724(7) 0.0269(6) Uani 1 1 d . . .
Al8 Al 0.3753(2) 1.2560(2) 0.17533(7) 0.0282(6) Uani 1 1 d . . .
F9 F 0.1654(4) 0.9539(4) 0.21872(13) 0.0242(10) Uani 1 1 d . . .
C23 C 0.1139(8) 1.3330(9) 0.1275(3) 0.039(2) Uani 1 1 d . . .
H10A H 0.0868 1.3919 0.1236 0.059 Uiso 1 1 calc R . .
H10B H 0.1086 1.2932 0.0991 0.059 Uiso 1 1 calc R . .
H10C H 0.1978 1.3745 0.1380 0.059 Uiso 1 1 calc R . .
O1 O 0.4502(4) 1.4085(4) 0.17290(15) 0.0161(11) Uani 1 1 d . . .
H11 H 0.5233 1.4339 0.1676 0.024 Uiso 1 1 calc R . .
O31 O 0.3673(5) 1.1158(5) 0.29274(17) 0.0292(13) Uani 1 1 d . . .
O12 O 0.2155(5) 0.8691(5) 0.32214(17) 0.0334(14) Uani 1 1 d . . .
O53 O -0.0158(5) 1.0372(5) -0.04541(16) 0.0278(13) Uani 1 1 d . . .
O15 O 0.1185(5) 0.7680(5) 0.16088(17) 0.0317(13) Uani 1 1 d . . .
O33 O 0.4456(5) 1.2145(5) 0.21745(16) 0.0314(14) Uani 1 1 d . . .
O17 O 0.0036(5) 0.8314(5) 0.10761(16) 0.0315(14) Uani 1 1 d . . .
O22 O 0.0048(5) 1.0296(5) 0.20320(16) 0.0280(13) Uani 1 1 d . . .
C22 C -0.1031(8) 1.1648(8) 0.1448(2) 0.0288(19) Uani 1 1 d . . .
H19A H -0.1348 1.2203 0.1418 0.043 Uiso 1 1 calc R . .
H19B H -0.1526 1.1011 0.1662 0.043 Uiso 1 1 calc R . .
H19C H -0.1056 1.1283 0.1160 0.043 Uiso 1 1 calc R . .
O52 O 0.0253(5) 0.9821(5) 0.03206(15) 0.0260(12) Uani 1 1 d . . .
O11 O 0.0166(5) 0.7900(5) 0.27669(17) 0.0301(13) Uani 1 1 d . . .
O32 O 0.3904(5) 0.9896(5) 0.23036(16) 0.0283(13) Uani 1 1 d . . .
O13 O 0.1933(6) 0.7682(5) 0.24687(17) 0.0337(14) Uani 1 1 d . . .
C4 C -0.1098(9) 0.6006(8) 0.1341(2) 0.034(2) Uani 1 1 d . . .
O26 O -0.0594(5) 0.7911(5) 0.18977(16) 0.0286(13) Uani 1 1 d . . .
C6 C 0.4726(8) 1.0657(8) 0.0771(2) 0.034(2) Uani 1 1 d . . .
O51 O -0.0597(5) 1.1249(5) 0.02468(16) 0.0283(13) Uani 1 1 d . . .
O61 O 0.3159(5) 0.9838(5) 0.14841(15) 0.0307(14) Uani 1 1 d . . .
O21 O 0.2207(5) 1.2046(5) 0.18661(16) 0.0260(13) Uani 1 1 d . . .
C21 C 0.0368(10) 1.3020(9) 0.2064(3) 0.046(3) Uani 1 1 d . . .
H32A H 0.1203 1.3467 0.2172 0.069 Uiso 1 1 calc R . .
H32B H -0.0141 1.2416 0.2285 0.069 Uiso 1 1 calc R . .
H32C H 0.0069 1.3583 0.2014 0.069 Uiso 1 1 calc R . .
C2 C 0.0327(8) 1.2374(8) 0.1620(2) 0.0276(19) Uani 1 1 d . . .
Al1 Al 0.0058(2) 0.9046(2) 0.23866(7) 0.0255(6) Uani 1 1 d . . .
O34 O 0.3928(4) 1.0469(5) 0.37855(14) 0.0185(11) Uani 1 1 d U . .
H34 H 0.4277 1.1201 0.3855 0.028 Uiso 1 1 calc R . .
O63 O 0.2415(5) 1.0229(5) 0.07489(17) 0.0296(13) Uani 1 1 d . . .
O62 O 0.3928(5) 1.1999(5) 0.12245(16) 0.0313(14) Uani 1 1 d . . .
O23 O 0.0850(5) 1.0793(5) 0.12308(17) 0.0276(13) Uani 1 1 d . . .
N83 N -0.1715(6) 0.8319(6) 0.2573(2) 0.0285(16) Uani 1 1 d . . .
N73 N 0.3442(7) 0.7914(7) 0.17757(19) 0.0322(18) Uani 1 1 d . . .
C3 C 0.5963(8) 1.1697(8) 0.2685(3) 0.032(2) Uani 1 1 d . . .
C42 C -0.1171(10) 0.5110(8) 0.1704(3) 0.044(2) Uani 1 1 d . . .
H18A H -0.1498 0.5249 0.1978 0.066 Uiso 1 1 calc R . .
H18B H -0.0360 0.5237 0.1762 0.066 Uiso 1 1 calc R . .
H18C H -0.1700 0.4279 0.1603 0.066 Uiso 1 1 calc R . .
C43 C -0.0601(9) 0.5706(9) 0.0895(3) 0.043(2) Uani 1 1 d . . .
H6A H 0.0235 0.5894 0.0941 0.064 Uiso 1 1 calc R . .
H6B H -0.0629 0.6195 0.0650 0.064 Uiso 1 1 calc R . .
H6C H -0.1107 0.4847 0.0823 0.064 Uiso 1 1 calc R . .
N81 N -0.3674(6) 0.6881(7) 0.2684(2) 0.0347(18) Uani 1 1 d . . .
C85 C -0.3558(8) 0.7965(9) 0.2837(3) 0.034(2) Uani 1 1 d . . .
H2 H -0.4176 0.8081 0.2961 0.041 Uiso 1 1 calc R . .
N71 N 0.4899(8) 0.7482(8) 0.1667(3) 0.046(2) Uani 1 1 d . . .
C5 C -0.2104(8) 0.8876(8) 0.0072(2) 0.0268(19) Uani 1 1 d . . .
C82 C -0.2574(8) 0.7124(8) 0.2531(2) 0.031(2) Uani 1 1 d . . .
H17 H -0.2418 0.6531 0.2408 0.038 Uiso 1 1 calc R . .
C72 C 0.4620(9) 0.8286(9) 0.1838(3) 0.036(2) Uani 1 1 d . . .
H21 H 0.5178 0.9015 0.1983 0.043 Uiso 1 1 calc R . .
C84 C -0.2355(8) 0.8841(8) 0.2770(3) 0.032(2) Uani 1 1 d . . .
H7 H -0.2011 0.9670 0.2845 0.038 Uiso 1 1 calc R . .
C12 C 0.1766(9) 0.6082(9) 0.3294(3) 0.042(2) Uani 1 1 d . . .
H8A H 0.2353 0.6760 0.3474 0.063 Uiso 1 1 calc R . .
H8B H 0.2154 0.6039 0.3019 0.063 Uiso 1 1 calc R . .
H8C H 0.1472 0.5327 0.3460 0.063 Uiso 1 1 calc R . .
C41 C -0.2379(8) 0.5802(9) 0.1246(3) 0.036(2) Uani 1 1 d . . .
H9A H -0.2936 0.4941 0.1190 0.054 Uiso 1 1 calc R . .
H9B H -0.2350 0.6271 0.0984 0.054 Uiso 1 1 calc R . .
H9C H -0.2660 0.6064 0.1502 0.054 Uiso 1 1 calc R . .
C1 C 0.0674(9) 0.6272(8) 0.3177(3) 0.036(2) Uani 1 1 d . . .
C51 C -0.2575(8) 0.8765(8) 0.0559(2) 0.036(2) Uani 1 1 d . . .
H12A H -0.3370 0.8034 0.0587 0.054 Uiso 1 1 calc R . .
H12B H -0.2645 0.9475 0.0632 0.054 Uiso 1 1 calc R . .
H12C H -0.2006 0.8715 0.0765 0.054 Uiso 1 1 calc R . .
C33 C 0.6815(8) 1.1986(9) 0.2276(3) 0.042(2) Uani 1 1 d . . .
H13A H 0.6892 1.2695 0.2120 0.063 Uiso 1 1 calc R . .
H13B H 0.6474 1.1291 0.2075 0.063 Uiso 1 1 calc R . .
H13C H 0.7614 1.2154 0.2377 0.063 Uiso 1 1 calc R . .
C53 C -0.2943(8) 0.9120(8) -0.0243(3) 0.035(2) Uani 1 1 d . . .
H14A H -0.3764 0.8421 -0.0237 0.052 Uiso 1 1 calc R . .
H14B H -0.2628 0.9250 -0.0546 0.052 Uiso 1 1 calc R . .
H14C H -0.2960 0.9840 -0.0141 0.052 Uiso 1 1 calc R . .
C52 C -0.2118(8) 0.7680(7) -0.0054(3) 0.035(2) Uani 1 1 d . . .
H15A H -0.1527 0.7599 0.0129 0.053 Uiso 1 1 calc R . .
H15B H -0.1908 0.7705 -0.0368 0.053 Uiso 1 1 calc R . .
H15C H -0.2926 0.6988 -0.0001 0.053 Uiso 1 1 calc R . .
C11 C 0.0026(9) 0.6329(9) 0.3618(3) 0.047(3) Uani 1 1 d . . .
H16A H -0.0282 0.5566 0.3781 0.071 Uiso 1 1 calc R . .
H16B H -0.0647 0.6457 0.3542 0.071 Uiso 1 1 calc R . .
H16C H 0.0608 0.6998 0.3804 0.071 Uiso 1 1 calc R . .
C13 C -0.0237(9) 0.5213(9) 0.2872(3) 0.047(3) Uani 1 1 d . . .
H22A H 0.0187 0.5170 0.2608 0.071 Uiso 1 1 calc R . .
H22B H -0.0890 0.5359 0.2782 0.071 Uiso 1 1 calc R . .
H22C H -0.0576 0.4449 0.3035 0.071 Uiso 1 1 calc R . .
C74 C 0.2994(11) 0.6830(10) 0.1543(3) 0.056(3) Uani 1 1 d . . .
H23 H 0.2178 0.6345 0.1451 0.067 Uiso 1 1 calc R . .
C20 C 0.5984(9) 1.0658(10) 0.2964(3) 0.044(2) Uani 1 1 d . . .
H20A H 0.6819 1.0908 0.3047 0.065 Uiso 1 1 calc R . .
H20B H 0.5650 0.9919 0.2785 0.065 Uiso 1 1 calc R . .
H20C H 0.5497 1.0503 0.3233 0.065 Uiso 1 1 calc R . .
C86 C -0.4813(8) 0.5694(8) 0.2664(3) 0.044(2) Uani 1 1 d . . .
H1A H -0.4661 0.5103 0.2513 0.065 Uiso 1 1 calc R . .
H1B H -0.5426 0.5783 0.2499 0.065 Uiso 1 1 calc R . .
H1C H -0.5103 0.5414 0.2966 0.065 Uiso 1 1 calc R . .
C61 C 0.4325(9) 0.9316(8) 0.0632(3) 0.039(2) Uani 1 1 d . . .
H24A H 0.4980 0.9307 0.0466 0.058 Uiso 1 1 calc R . .
H24B H 0.3602 0.8994 0.0445 0.058 Uiso 1 1 calc R . .
H24C H 0.4145 0.8815 0.0899 0.058 Uiso 1 1 calc R . .
C63 C 0.4983(9) 1.1438(9) 0.0337(3) 0.045(3) Uani 1 1 d . . .
H3A H 0.5194 1.2264 0.0417 0.067 Uiso 1 1 calc R . .
H3B H 0.4260 1.1079 0.0149 0.067 Uiso 1 1 calc R . .
H3C H 0.5656 1.1455 0.0174 0.067 Uiso 1 1 calc R . .
C31 C 0.6410(9) 1.2836(10) 0.2978(3) 0.055(3) Uani 1 1 d . . .
H26A H 0.5817 1.2677 0.3213 0.082 Uiso 1 1 calc R . .
H26B H 0.6507 1.3514 0.2795 0.082 Uiso 1 1 calc R . .
H26C H 0.7188 1.3040 0.3112 0.082 Uiso 1 1 calc R . .
C75 C 0.3894(10) 0.6557(11) 0.1465(3) 0.057(3) Uani 1 1 d . . .
H28 H 0.3836 0.5885 0.1308 0.069 Uiso 1 1 calc R . .
C29 C 0.5902(9) 1.1186(10) 0.1059(3) 0.052(3) Uani 1 1 d . . .
H29A H 0.6550 1.1186 0.0885 0.077 Uiso 1 1 calc R . .
H29B H 0.5746 1.0688 0.1325 0.077 Uiso 1 1 calc R . .
H29C H 0.6145 1.2016 0.1146 0.077 Uiso 1 1 calc R . .
C76 C 0.6087(11) 0.7616(14) 0.1649(3) 0.077(4) Uani 1 1 d . . .
H30A H 0.6478 0.7999 0.1369 0.116 Uiso 1 1 calc R . .
H30B H 0.6019 0.6818 0.1670 0.116 Uiso 1 1 calc R . .
H30C H 0.6573 0.8121 0.1898 0.116 Uiso 1 1 calc R . .

loop_
_atom_site_aniso_label
_atom_site_aniso_U_11
_atom_site_aniso_U_22
_atom_site_aniso_U_33
_atom_site_aniso_U_23
_atom_site_aniso_U_13
_atom_site_aniso_U_12
P1 0.0447(14) 0.0404(14) 0.0106(10) 0.0028(9) 0.0032(9) 0.0244(12)
P2 0.0381(13) 0.0331(12) 0.0072(8) -0.0003(9) 0.0002(9) 0.0191(11)
Al3 0.0391(15) 0.0433(16) 0.0098(11) 0.0005(11) -0.0008(11) 0.0210(13)
P6 0.0360(13) 0.0379(13) 0.0082(9) 0.0018(9) 0.0013(9) 0.0195(11)
Al2 0.0361(14) 0.0329(14) 0.0076(10) 0.0000(10) -0.0005(10) 0.0167(12)
P3 0.0353(13) 0.0425(14) 0.0111(9) -0.0008(9) -0.0011(9) 0.0219(11)
P4 0.0414(13) 0.0322(12) 0.0081(9) -0.0009(9) 0.0010(9) 0.0185(11)
P5 0.0374(13) 0.0348(13) 0.0055(8) -0.0005(9) -0.0009(9) 0.0183(11)
Al6 0.0368(14) 0.0348(15) 0.0110(11) 0.0015(10) 0.0029(10) 0.0194(12)
Al8 0.0387(15) 0.0355(15) 0.0103(11) -0.0002(10) 0.0008(11) 0.0183(13)
F9 0.036(3) 0.028(2) 0.012(2) 0.0004(18) 0.0022(19) 0.018(2)
C23 0.037(5) 0.047(6) 0.030(5) 0.004(4) -0.006(4) 0.018(5)
O1 0.016(3) 0.023(3) 0.007(2) -0.001(2) -0.0019(19) 0.008(2)
O31 0.037(3) 0.040(3) 0.011(2) -0.005(2) 0.000(2) 0.020(3)
O12 0.048(4) 0.039(4) 0.010(3) -0.003(2) -0.004(3) 0.020(3)
O53 0.043(3) 0.038(3) 0.004(2) 0.002(2) 0.003(2) 0.021(3)
O15 0.048(4) 0.041(4) 0.012(3) 0.002(2) 0.007(3) 0.027(3)
O33 0.049(4) 0.041(4) 0.011(3) 0.002(2) 0.004(3) 0.027(3)
O17 0.047(4) 0.033(3) 0.010(3) 0.004(2) 0.002(3) 0.017(3)
O22 0.038(3) 0.038(3) 0.008(2) 0.004(2) 0.001(2) 0.019(3)
C22 0.045(5) 0.040(5) 0.010(3) 0.002(3) -0.003(4) 0.028(4)
O52 0.036(3) 0.038(3) 0.009(2) -0.001(2) -0.003(2) 0.022(3)
O11 0.047(4) 0.037(3) 0.011(3) 0.006(2) 0.007(2) 0.024(3)
O32 0.038(3) 0.045(4) 0.011(3) 0.004(2) 0.001(2) 0.027(3)
O13 0.054(4) 0.045(4) 0.009(2) 0.003(2) 0.007(3) 0.030(3)
C4 0.055(6) 0.032(5) 0.012(4) 0.000(4) 0.009(4) 0.019(5)
O26 0.038(3) 0.031(3) 0.014(3) -0.004(2) -0.003(2) 0.016(3)
C6 0.040(5) 0.050(6) 0.005(4) 0.005(4) 0.007(3) 0.018(5)
O51 0.041(3) 0.030(3) 0.013(3) 0.002(2) 0.004(2) 0.017(3)
O61 0.054(4) 0.041(4) 0.002(2) 0.005(2) 0.004(2) 0.028(3)
O21 0.036(3) 0.033(3) 0.011(2) 0.000(2) 0.000(2) 0.019(3)
C21 0.072(7) 0.064(7) 0.020(4) -0.014(5) -0.007(5) 0.048(6)
C2 0.046(5) 0.034(5) 0.009(3) 0.000(3) 0.001(4) 0.024(4)
Al1 0.0405(15) 0.0326(14) 0.0050(10) 0.0002(10) 0.0032(10) 0.0195(12)
O34 0.022(2) 0.026(2) 0.0069(18) -0.0020(16) -0.0040(15) 0.0111(16)
O63 0.040(3) 0.042(3) 0.010(2) -0.002(2) 0.000(2) 0.022(3)
O62 0.038(3) 0.041(4) 0.011(3) 0.000(2) 0.002(2) 0.016(3)
O23 0.043(3) 0.032(3) 0.007(2) -0.004(2) -0.001(2) 0.018(3)
N83 0.035(4) 0.033(4) 0.012(3) -0.002(3) 0.000(3) 0.013(4)
N73 0.058(5) 0.041(4) 0.002(3) 0.002(3) 0.007(3) 0.029(4)
C3 0.032(5) 0.040(5) 0.020(4) -0.008(4) -0.001(4) 0.016(4)
C42 0.069(7) 0.037(5) 0.018(4) 0.006(4) 0.002(4) 0.020(5)
C43 0.047(6) 0.050(6) 0.026(5) -0.017(4) 0.001(4) 0.020(5)
N81 0.034(4) 0.054(5) 0.010(3) 0.005(3) 0.003(3) 0.017(4)
C85 0.045(6) 0.050(6) 0.014(4) -0.004(4) -0.005(4) 0.030(5)
N71 0.064(6) 0.064(6) 0.028(4) 0.006(4) 0.011(4) 0.046(5)
C5 0.037(5) 0.050(5) 0.001(3) 0.000(3) -0.001(3) 0.027(4)
C82 0.049(6) 0.037(5) 0.010(4) 0.001(4) 0.002(4) 0.023(5)
C72 0.061(7) 0.054(6) 0.010(4) 0.007(4) 0.007(4) 0.041(5)
C84 0.037(5) 0.029(5) 0.029(5) -0.001(4) 0.003(4) 0.016(4)
C12 0.060(6) 0.046(6) 0.025(4) 0.011(4) 0.008(4) 0.029(5)
C41 0.037(5) 0.051(6) 0.018(4) -0.009(4) -0.005(4) 0.021(5)
C1 0.048(6) 0.047(6) 0.016(4) 0.003(4) 0.005(4) 0.027(5)
C51 0.046(6) 0.046(6) 0.012(4) 0.011(4) 0.009(4) 0.020(5)
C33 0.035(5) 0.058(6) 0.030(5) 0.006(5) 0.010(4) 0.021(5)
C53 0.042(5) 0.042(5) 0.019(4) 0.001(4) -0.002(4) 0.019(5)
C52 0.036(5) 0.029(5) 0.029(5) 0.009(4) 0.000(4) 0.008(4)
C11 0.070(7) 0.062(7) 0.022(4) 0.009(4) 0.015(5) 0.041(6)
C13 0.053(6) 0.043(6) 0.039(6) 0.008(5) -0.001(5) 0.018(5)
C74 0.072(8) 0.064(7) 0.039(6) -0.002(5) -0.002(5) 0.039(7)
C20 0.050(6) 0.078(7) 0.012(4) 0.000(4) -0.007(4) 0.040(6)
C86 0.042(6) 0.045(6) 0.023(5) -0.010(4) -0.001(4) 0.007(5)
C61 0.048(6) 0.053(6) 0.019(4) -0.004(4) 0.002(4) 0.027(5)
C63 0.064(7) 0.053(6) 0.020(4) 0.012(4) 0.020(5) 0.031(5)
C31 0.047(6) 0.070(8) 0.047(6) -0.015(6) -0.004(5) 0.030(6)
C75 0.062(7) 0.088(9) 0.051(6) -0.031(6) -0.018(6) 0.059(7)
C29 0.047(6) 0.082(8) 0.024(5) -0.004(5) 0.007(4) 0.031(6)
C76 0.081(9) 0.150(13) 0.026(5) -0.005(7) -0.010(6) 0.078(9)

loop_
_atom_type_symbol
_atom_type_description
_atom_type_scat_dispersion_real
_atom_type_scat_dispersion_imag
_atom_type_scat_source
C C 0.0033 0.0016 'International Tables Vol C Tables 4.2.6.8 and 6.1.1.4'
H H 0.0000 0.0000 'International Tables Vol C Tables 4.2.6.8 and 6.1.1.4'
N N 0.0061 0.0033 'International Tables Vol C Tables 4.2.6.8 and 6.1.1.4'
O O 0.0106 0.0060 'International Tables Vol C Tables 4.2.6.8 and 6.1.1.4'
F F 0.0171 0.0103 'International Tables Vol C Tables 4.2.6.8 and 6.1.1.4'
Al Al 0.0645 0.0514 'International Tables Vol C Tables 4.2.6.8 and 6.1.1.4'
P P 0.1023 0.0942 'International Tables Vol C Tables 4.2.6.8 and 6.1.1.4'

loop_
_geom_angle_atom_site_label_1
_geom_angle_atom_site_label_2
_geom_angle_atom_site_label_3
_geom_angle
_geom_angle_site_symmetry_1
_geom_angle_site_symmetry_3
_geom_angle_publ_flag
O13 P1 O11 112.8(3) . . ?
O13 P1 O12 109.6(3) . . ?
O11 P1 O12 112.5(3) . . ?
O13 P1 C1 108.1(4) . . ?
O11 P1 C1 109.1(4) . . ?
O12 P1 C1 104.2(4) . . ?
O22 P2 O21 113.3(3) . . ?
O22 P2 O23 112.1(3) . . ?
O21 P2 O23 108.2(3) . . ?
O22 P2 C2 111.5(4) . . ?
O21 P2 C2 107.1(4) . . ?
O23 P2 C2 104.2(3) . . ?
O34 Al3 O12 111.5(3) . . ?
O34 Al3 O31 108.3(3) . . ?
O12 Al3 O31 111.3(3) . . ?
O34 Al3 O51 108.6(3) . 3_465 ?
O12 Al3 O51 109.4(3) . 3_465 ?
O31 Al3 O51 107.5(3) . 3_465 ?
O61 P6 O63 112.3(3) . . ?
O61 P6 O62 110.4(3) . . ?
O63 P6 O62 109.1(3) . . ?
O61 P6 C6 110.6(4) . . ?
O63 P6 C6 106.6(3) . . ?
O62 P6 C6 107.6(4) . . ?
O23 Al2 O17 107.0(3) . . ?
O23 Al2 O52 113.3(3) . . ?
O17 Al2 O52 110.1(3) . . ?
O23 Al2 O63 106.8(3) . . ?
O17 Al2 O63 113.1(3) . . ?
O52 Al2 O63 106.7(3) . . ?
O32 P3 O31 112.6(3) . . ?
O32 P3 O33 115.0(3) . . ?
O31 P3 O33 107.4(3) . . ?
O32 P3 C3 108.2(4) . . ?
O31 P3 C3 106.8(3) . . ?
O33 P3 C3 106.3(4) . . ?
O15 P4 O26 113.3(3) . . ?
O15 P4 O17 110.6(3) . . ?
O26 P4 O17 111.1(3) . . ?
O15 P4 C4 108.4(4) . . ?
O26 P4 C4 109.3(4) . . ?
O17 P4 C4 103.7(3) . . ?
O53 P5 O52 112.2(3) . . ?
O53 P5 O51 112.7(3) . . ?
O52 P5 O51 109.6(3) . . ?
O53 P5 C5 109.7(3) . . ?
O52 P5 C5 106.9(3) . . ?
O51 P5 C5 105.4(4) . . ?
O15 Al6 O13 93.3(3) . . ?
O15 Al6 O61 89.2(3) . . ?
O13 Al6 O61 177.2(3) . . ?
O15 Al6 O32 175.7(3) . . ?
O13 Al6 O32 91.0(3) . . ?
O61 Al6 O32 86.6(3) . . ?
O15 Al6 F9 92.1(2) . . ?
O13 Al6 F9 89.7(2) . . ?
O61 Al6 F9 91.6(2) . . ?
O32 Al6 F9 88.6(2) . . ?
O15 Al6 N73 90.2(3) . . ?
O13 Al6 N73 88.5(3) . . ?
O61 Al6 N73 90.1(3) . . ?
O32 Al6 N73 89.3(3) . . ?
F9 Al6 N73 177.2(3) . . ?
O1 Al8 O21 108.6(3) . . ?
O1 Al8 O33 107.1(3) . . ?
O21 Al8 O33 112.7(3) . . ?
O1 Al8 O62 107.9(3) . . ?
O21 Al8 O62 110.9(3) . . ?
O33 Al8 O62 109.3(3) . . ?
Al1 F9 Al6 136.2(3) . . ?
C2 C23 H10A 109.5 . . ?
C2 C23 H10B 109.5 . . ?
H10A C23 H10B 109.5 . . ?
C2 C23 H10C 109.5 . . ?
H10A C23 H10C 109.5 . . ?
H10B C23 H10C 109.5 . . ?
Al8 O1 H11 109.5 . . ?
P3 O31 Al3 138.3(4) . . ?
P1 O12 Al3 146.5(4) . . ?
P5 O53 Al1 157.0(4) . 2_674 ?
P4 O15 Al6 133.6(4) . . ?
P3 O33 Al8 149.1(4) . . ?
P4 O17 Al2 142.1(4) . . ?
P2 O22 Al1 139.8(4) . . ?
C2 C22 H19A 109.5 . . ?
C2 C22 H19B 109.5 . . ?
H19A C22 H19B 109.5 . . ?
C2 C22 H19C 109.5 . . ?
H19A C22 H19C 109.5 . . ?
H19B C22 H19C 109.5 . . ?
P5 O52 Al2 150.1(3) . . ?
P1 O11 Al1 131.4(4) . . ?
P3 O32 Al6 138.3(3) . . ?
P1 O13 Al6 129.8(4) . . ?
C41 C4 C42 109.7(8) . . ?
C41 C4 C43 108.3(7) . . ?
C42 C4 C43 107.4(7) . . ?
C41 C4 P4 111.6(6) . . ?
C42 C4 P4 110.9(6) . . ?
C43 C4 P4 108.8(6) . . ?
P4 O26 Al1 135.4(4) . . ?
C29 C6 C61 109.6(8) . . ?
C29 C6 C63 109.6(8) . . ?
C61 C6 C63 108.5(7) . . ?
C29 C6 P6 111.1(5) . . ?
C61 C6 P6 108.8(6) . . ?
C63 C6 P6 109.2(7) . . ?
P5 O51 Al3 132.9(3) . 2_674 ?
P6 O61 Al6 171.7(4) . . ?
P2 O21 Al8 147.8(3) . . ?
C2 C21 H32A 109.5 . . ?
C2 C21 H32B 109.5 . . ?
H32A C21 H32B 109.5 . . ?
C2 C21 H32C 109.5 . . ?
H32A C21 H32C 109.5 . . ?
H32B C21 H32C 109.5 . . ?
C23 C2 C21 109.1(7) . . ?
C23 C2 C22 110.3(6) . . ?
C21 C2 C22 109.1(7) . . ?
C23 C2 P2 109.5(6) . . ?
C21 C2 P2 110.2(6) . . ?
C22 C2 P2 108.5(6) . . ?
F9 Al1 O11 88.2(2) . . ?
F9 Al1 O22 90.0(2) . . ?
O11 Al1 O22 175.5(3) . . ?
F9 Al1 O53 96.4(2) . 3_465 ?
O11 Al1 O53 89.3(2) . 3_465 ?
O22 Al1 O53 86.9(2) . 3_465 ?
F9 Al1 O26 89.8(2) . . ?
O11 Al1 O26 93.0(2) . . ?
O22 Al1 O26 91.1(2) . . ?
O53 Al1 O26 173.5(3) 3_465 . ?
F9 Al1 N83 173.3(3) . . ?
O11 Al1 N83 88.6(3) . . ?
O22 Al1 N83 93.6(3) . . ?
O53 Al1 N83 89.4(3) 3_465 . ?
O26 Al1 N83 84.6(3) . . ?
Al3 O34 H34 109.5 . . ?
P6 O63 Al2 130.7(3) . . ?
P6 O62 Al8 129.0(3) . . ?
P2 O23 Al2 155.6(4) . . ?
C82 N83 C84 103.5(7) . . ?
C82 N83 Al1 124.5(6) . . ?
C84 N83 Al1 131.9(6) . . ?
C72 N73 C74 104.7(8) . . ?
C72 N73 Al6 128.1(6) . . ?
C74 N73 Al6 127.2(7) . . ?
C31 C3 C33 110.0(8) . . ?
C31 C3 C20 109.4(7) . . ?
C33 C3 C20 108.4(7) . . ?
C31 C3 P3 110.0(6) . . ?
C33 C3 P3 110.6(6) . . ?
C20 C3 P3 108.3(6) . . ?
C4 C42 H18A 109.5 . . ?
C4 C42 H18B 109.5 . . ?
H18A C42 H18B 109.5 . . ?
C4 C42 H18C 109.5 . . ?
H18A C42 H18C 109.5 . . ?
H18B C42 H18C 109.5 . . ?
C4 C43 H6A 109.5 . . ?
C4 C43 H6B 109.5 . . ?
H6A C43 H6B 109.5 . . ?
C4 C43 H6C 109.5 . . ?
H6A C43 H6C 109.5 . . ?
H6B C43 H6C 109.5 . . ?
C82 N81 C85 107.5(7) . . ?
C82 N81 C86 126.3(8) . . ?
C85 N81 C86 126.0(8) . . ?
C84 C85 N81 106.0(8) . . ?
C84 C85 H2 127.0 . . ?
N81 C85 H2 127.0 . . ?
C72 N71 C75 109.6(9) . . ?
C72 N71 C76 126.0(10) . . ?
C75 N71 C76 124.1(9) . . ?
C51 C5 C52 108.9(7) . . ?
C51 C5 C53 108.3(7) . . ?
C52 C5 C53 111.7(7) . . ?
C51 C5 P5 109.7(6) . . ?
C52 C5 P5 109.4(6) . . ?
C53 C5 P5 108.9(6) . . ?
N81 C82 N83 112.6(8) . . ?
N81 C82 H17 123.7 . . ?
N83 C82 H17 123.7 . . ?
N73 C72 N71 110.6(9) . . ?
N73 C72 H21 124.7 . . ?
N71 C72 H21 124.7 . . ?
C85 C84 N83 110.3(8) . . ?
C85 C84 H7 124.8 . . ?
N83 C84 H7 124.8 . . ?
C1 C12 H8A 109.5 . . ?
C1 C12 H8B 109.5 . . ?
H8A C12 H8B 109.5 . . ?
C1 C12 H8C 109.5 . . ?
H8A C12 H8C 109.5 . . ?
H8B C12 H8C 109.5 . . ?
C4 C41 H9A 109.5 . . ?
C4 C41 H9B 109.5 . . ?
H9A C41 H9B 109.5 . . ?
C4 C41 H9C 109.5 . . ?
H9A C41 H9C 109.5 . . ?
H9B C41 H9C 109.5 . . ?
C13 C1 C12 109.3(8) . . ?
C13 C1 C11 110.6(8) . . ?
C12 C1 C11 110.1(7) . . ?
C13 C1 P1 109.4(6) . . ?
C12 C1 P1 109.1(6) . . ?
C11 C1 P1 108.3(6) . . ?
C5 C51 H12A 109.5 . . ?
C5 C51 H12B 109.5 . . ?
H12A C51 H12B 109.5 . . ?
C5 C51 H12C 109.5 . . ?
H12A C51 H12C 109.5 . . ?
H12B C51 H12C 109.5 . . ?
C3 C33 H13A 109.5 . . ?
C3 C33 H13B 109.5 . . ?
H13A C33 H13B 109.5 . . ?
C3 C33 H13C 109.5 . . ?
H13A C33 H13C 109.5 . . ?
H13B C33 H13C 109.5 . . ?
C5 C53 H14A 109.5 . . ?
C5 C53 H14B 109.5 . . ?
H14A C53 H14B 109.5 . . ?
C5 C53 H14C 109.5 . . ?
H14A C53 H14C 109.5 . . ?
H14B C53 H14C 109.5 . . ?
C5 C52 H15A 109.5 . . ?
C5 C52 H15B 109.5 . . ?
H15A C52 H15B 109.5 . . ?
C5 C52 H15C 109.5 . . ?
H15A C52 H15C 109.5 . . ?
H15B C52 H15C 109.5 . . ?
C1 C11 H16A 109.5 . . ?
C1 C11 H16B 109.5 . . ?
H16A C11 H16B 109.5 . . ?
C1 C11 H16C 109.5 . . ?
H16A C11 H16C 109.5 . . ?
H16B C11 H16C 109.5 . . ?
C1 C13 H22A 109.5 . . ?
C1 C13 H22B 109.5 . . ?
H22A C13 H22B 109.5 . . ?
C1 C13 H22C 109.5 . . ?
H22A C13 H22C 109.5 . . ?
H22B C13 H22C 109.5 . . ?
C75 C74 N73 110.9(10) . . ?
C75 C74 H23 124.6 . . ?
N73 C74 H23 124.6 . . ?
C3 C20 H20A 109.5 . . ?
C3 C20 H20B 109.5 . . ?
H20A C20 H20B 109.5 . . ?
C3 C20 H20C 109.5 . . ?
H20A C20 H20C 109.5 . . ?
H20B C20 H20C 109.5 . . ?
N81 C86 H1A 109.5 . . ?
N81 C86 H1B 109.5 . . ?
H1A C86 H1B 109.5 . . ?
N81 C86 H1C 109.5 . . ?
H1A C86 H1C 109.5 . . ?
H1B C86 H1C 109.5 . . ?
C6 C61 H24A 109.5 . . ?
C6 C61 H24B 109.5 . . ?
H24A C61 H24B 109.5 . . ?
C6 C61 H24C 109.5 . . ?
H24A C61 H24C 109.5 . . ?
H24B C61 H24C 109.5 . . ?
C6 C63 H3A 109.5 . . ?
C6 C63 H3B 109.5 . . ?
H3A C63 H3B 109.5 . . ?
C6 C63 H3C 109.5 . . ?
H3A C63 H3C 109.5 . . ?
H3B C63 H3C 109.5 . . ?
C3 C31 H26A 109.5 . . ?
C3 C31 H26B 109.5 . . ?
H26A C31 H26B 109.5 . . ?
C3 C31 H26C 109.5 . . ?
H26A C31 H26C 109.5 . . ?
H26B C31 H26C 109.5 . . ?
N71 C75 C74 104.2(9) . . ?
N71 C75 H28 127.9 . . ?
C74 C75 H28 127.9 . . ?
C6 C29 H29A 109.5 . . ?
C6 C29 H29B 109.5 . . ?
H29A C29 H29B 109.5 . . ?
C6 C29 H29C 109.5 . . ?
H29A C29 H29C 109.5 . . ?
H29B C29 H29C 109.5 . . ?
N71 C76 H30A 109.5 . . ?
N71 C76 H30B 109.5 . . ?
H30A C76 H30B 109.5 . . ?
N71 C76 H30C 109.5 . . ?
H30A C76 H30C 109.5 . . ?
H30B C76 H30C 109.5 . . ?

loop_
_geom_bond_atom_site_label_1
_geom_bond_atom_site_label_2
_geom_bond_distance
_geom_bond_site_symmetry_2
_geom_bond_publ_flag
P1 O13 1.508(5) . ?
P1 O11 1.516(6) . ?
P1 O12 1.552(6) . ?
P1 C1 1.797(9) . ?
P2 O22 1.501(5) . ?
P2 O21 1.532(6) . ?
P2 O23 1.541(5) . ?
P2 C2 1.797(8) . ?
Al3 O34 1.657(5) . ?
Al3 O12 1.702(6) . ?
Al3 O31 1.730(6) . ?
Al3 O51 1.738(6) 3_465 ?
P6 O61 1.491(5) . ?
P6 O63 1.525(6) . ?
P6 O62 1.546(6) . ?
P6 C6 1.792(9) . ?
Al2 O23 1.721(6) . ?
Al2 O17 1.732(6) . ?
Al2 O52 1.738(5) . ?
Al2 O63 1.743(6) . ?
P3 O32 1.499(6) . ?
P3 O31 1.546(5) . ?
P3 O33 1.546(6) . ?
P3 C3 1.801(9) . ?
P4 O15 1.513(6) . ?
P4 O26 1.517(6) . ?
P4 O17 1.542(5) . ?
P4 C4 1.786(9) . ?
P5 O53 1.501(5) . ?
P5 O52 1.529(5) . ?
P5 O51 1.536(6) . ?
P5 C5 1.794(9) . ?
Al6 O15 1.858(6) . ?
Al6 O13 1.863(6) . ?
Al6 O61 1.872(5) . ?
Al6 O32 1.891(6) . ?
Al6 F9 1.895(5) . ?
Al6 N73 2.001(7) . ?
Al8 O1 1.655(5) . ?
Al8 O21 1.739(6) . ?
Al8 O33 1.744(6) . ?
Al8 O62 1.769(6) . ?
F9 Al1 1.866(5) . ?
C23 C2 1.511(11) . ?
C23 H10A 0.9600 . ?
C23 H10B 0.9600 . ?
C23 H10C 0.9600 . ?
O1 H11 0.8200 . ?
O53 Al1 1.892(5) 2_674 ?
O22 Al1 1.887(6) . ?
C22 C2 1.557(11) . ?
C22 H19A 0.9600 . ?
C22 H19B 0.9600 . ?
C22 H19C 0.9600 . ?
O11 Al1 1.877(6) . ?
C4 C41 1.518(12) . ?
C4 C42 1.521(11) . ?
C4 C43 1.579(11) . ?
O26 Al1 1.899(6) . ?
C6 C29 1.533(12) . ?
C6 C61 1.547(12) . ?
C6 C63 1.546(11) . ?
O51 Al3 1.738(6) 2_674 ?
C21 C2 1.527(10) . ?
C21 H32A 0.9600 . ?
C21 H32B 0.9600 . ?
C21 H32C 0.9600 . ?
Al1 O53 1.892(5) 3_465 ?
Al1 N83 2.009(7) . ?
O34 H34 0.8200 . ?
N83 C82 1.342(10) . ?
N83 C84 1.388(10) . ?
N73 C72 1.318(11) . ?
N73 C74 1.365(12) . ?
C3 C31 1.516(12) . ?
C3 C33 1.529(11) . ?
C3 C20 1.551(12) . ?
C42 H18A 0.9600 . ?
C42 H18B 0.9600 . ?
C42 H18C 0.9600 . ?
C43 H6A 0.9600 . ?
C43 H6B 0.9600 . ?
C43 H6C 0.9600 . ?
N81 C82 1.330(10) . ?
N81 C85 1.367(11) . ?
N81 C86 1.457(11) . ?
C85 C84 1.363(12) . ?
C85 H2 0.9300 . ?
N71 C72 1.320(11) . ?
N71 C75 1.348(13) . ?
N71 C76 1.412(13) . ?
C5 C51 1.534(10) . ?
C5 C52 1.534(11) . ?
C5 C53 1.543(11) . ?
C82 H17 0.9300 . ?
C72 H21 0.9300 . ?
C84 H7 0.9300 . ?
C12 C1 1.539(12) . ?
C12 H8A 0.9600 . ?
C12 H8B 0.9600 . ?
C12 H8C 0.9600 . ?
C41 H9A 0.9600 . ?
C41 H9B 0.9600 . ?
C41 H9C 0.9600 . ?
C1 C13 1.534(12) . ?
C1 C11 1.553(11) . ?
C51 H12A 0.9600 . ?
C51 H12B 0.9600 . ?
C51 H12C 0.9600 . ?
C33 H13A 0.9600 . ?
C33 H13B 0.9600 . ?
C33 H13C 0.9600 . ?
C53 H14A 0.9600 . ?
C53 H14B 0.9600 . ?
C53 H14C 0.9600 . ?
C52 H15A 0.9600 . ?
C52 H15B 0.9600 . ?
C52 H15C 0.9600 . ?
C11 H16A 0.9600 . ?
C11 H16B 0.9600 . ?
C11 H16C 0.9600 . ?
C13 H22A 0.9600 . ?
C13 H22B 0.9600 . ?
C13 H22C 0.9600 . ?
C74 C75 1.351(14) . ?
C74 H23 0.9300 . ?
C20 H20A 0.9600 . ?
C20 H20B 0.9600 . ?
C20 H20C 0.9600 . ?
C86 H1A 0.9600 . ?
C86 H1B 0.9600 . ?
C86 H1C 0.9600 . ?
C61 H24A 0.9600 . ?
C61 H24B 0.9600 . ?
C61 H24C 0.9600 . ?
C63 H3A 0.9600 . ?
C63 H3B 0.9600 . ?
C63 H3C 0.9600 . ?
C31 H26A 0.9600 . ?
C31 H26B 0.9600 . ?
C31 H26C 0.9600 . ?
C75 H28 0.9300 . ?
C29 H29A 0.9600 . ?
C29 H29B 0.9600 . ?
C29 H29C 0.9600 . ?
C76 H30A 0.9600 . ?
C76 H30B 0.9600 . ?
C76 H30C 0.9600 . ?
